data_2221939
loop_
_publ_author_name
'Khan, Mahmood-ul-Hassan'
'Hameed, Shahid'
'Akhtar, Tashfeen'
'Masuda, Jason D.'

_publ_section_title
;
 4-Bromothiobenzamide
;
_journal_coeditor_code BT2956
_journal_issue 6
_journal_name_full 'Acta Crystallographica Section E'
_journal_page_first o1333
_journal_paper_doi 10.1107/S1600536809018273
_journal_volume 65
_journal_year 2009
_chemical_formula_iupac 'C7 H6 Br N S'
_chemical_formula_moiety 'C7 H6 Br N S'
_chemical_formula_sum 'C7 H6 Br N S'
_chemical_formula_weight 216.10
_chemical_name_common 4-bromobenzothioamide
_chemical_name_systematic
;
4-Bromothiobenzamide
;
_space_group_IT_number 14
_symmetry_cell_setting monoclinic
_symmetry_space_group_name_Hall '-P 2ybc'
_symmetry_space_group_name_H-M 'P 1 21/c 1'
_atom_sites_solution_hydrogens geom
_atom_sites_solution_primary direct
_atom_sites_solution_secondary difmap
_audit_creation_method SHELXL-97
_cell_angle_alpha 90.00
_cell_angle_beta 100.0780(10)
_cell_angle_gamma 90.00
_cell_formula_units_Z 8
_cell_length_a 19.6325(11)
_cell_length_b 10.6101(6)
_cell_length_c 7.8859(5)
_cell_measurement_reflns_used 3900
_cell_measurement_temperature 296(2)
_cell_measurement_theta_max 26.91
_cell_measurement_theta_min 2.19
_cell_volume 1617.31(16)
_computing_cell_refinement 'SAINT (Bruker, 2008)'
_computing_data_collection 'APEX2 (Bruker, 2008)'
_computing_data_reduction 'SAINT (Bruker, 2008)'
_computing_molecular_graphics 'ORTEP-3 for Windows (Farrugia, 1997)'
_computing_publication_material 'SHELXTL (Sheldrick, 2008)'
_computing_structure_refinement 'SHELXL97 (Sheldrick, 2008)'
_computing_structure_solution 'SHELXS97 (Sheldrick, 2008)'
_diffrn_ambient_temperature 296(2)
_diffrn_measured_fraction_theta_full 0.999
_diffrn_measured_fraction_theta_max 0.972
_diffrn_measurement_device_type 'Bruker APEXII CCD'
_diffrn_measurement_method '\f and \w'
_diffrn_radiation_monochromator graphite
_diffrn_radiation_source 'fine-focus sealed tube'
_diffrn_radiation_type MoK\a
_diffrn_radiation_wavelength 0.71073
_diffrn_reflns_av_R_equivalents 0.0254
_diffrn_reflns_av_sigmaI/netI 0.0280
_diffrn_reflns_limit_h_max 25
_diffrn_reflns_limit_h_min -25
_diffrn_reflns_limit_k_max 14
_diffrn_reflns_limit_k_min -13
_diffrn_reflns_limit_l_max 10
_diffrn_reflns_limit_l_min -10
_diffrn_reflns_number 12968
_diffrn_reflns_theta_full 27.50
_diffrn_reflns_theta_max 28.28
_diffrn_reflns_theta_min 2.11
_exptl_absorpt_coefficient_mu 5.261
_exptl_absorpt_correction_T_max 0.6201
_exptl_absorpt_correction_T_min 0.3841
_exptl_absorpt_correction_type multi-scan
_exptl_absorpt_process_details '(SADABS; Bruker, 2008)'
_exptl_crystal_colour yellow
_exptl_crystal_density_diffrn 1.775
_exptl_crystal_density_method 'not measured'
_exptl_crystal_description block
_exptl_crystal_F_000 848
_exptl_crystal_size_max 0.21
_exptl_crystal_size_mid 0.17
_exptl_crystal_size_min 0.09
_refine_diff_density_max 0.819
_refine_diff_density_min -0.775
_refine_ls_extinction_method none
_refine_ls_goodness_of_fit_ref 1.027
_refine_ls_hydrogen_treatment constr
_refine_ls_matrix_type full
_refine_ls_number_parameters 181
_refine_ls_number_reflns 3911
_refine_ls_number_restraints 0
_refine_ls_restrained_S_all 1.027
_refine_ls_R_factor_all 0.0592
_refine_ls_R_factor_gt 0.0346
_refine_ls_shift/su_max 0.001
_refine_ls_shift/su_mean 0.000
_refine_ls_structure_factor_coef Fsqd
_refine_ls_weighting_details 'calc w=1/[\s^2^(Fo^2^)+(0.0372P)^2^+0.7786P] where P=(Fo^2^+2Fc^2^)/3'
_refine_ls_weighting_scheme calc
_refine_ls_wR_factor_gt 0.0785
_refine_ls_wR_factor_ref 0.0865
_reflns_number_gt 2706
_reflns_number_total 3911
_reflns_threshold_expression I>2\s(I)
_cod_data_source_file bt2956.cif
_cod_data_source_block I
_cod_depositor_comments
;
The following automatic conversions were performed:
'_symmetry_cell_setting' value 'Monoclinic' changed to 'monoclinic'
according to '/home/saulius/struct/CIF-dictionaries/cif_core.dic'
dictionary named 'cif_core.dic' version 2.4.1 from 2010-06-29.

Automatic conversion script
Id: cif_fix_enum 1527 2010-12-29 10:47:43Z saulius 

The following automatic conversions were performed:

'_symmetry_cell_setting' value 'Monoclinic' changed to 'monoclinic'
according to /home/saulius/struct/CIF-dictionaries/cif_core.dic
dictionary named 'cif_core.dic' version 2.4.1 from 2010-06-29.

Automatic conversion script
Id: cif_fix_values 1715 2011-07-08 13:25:40Z adriana 
;
_cod_original_sg_symbol_H-M 'P 21/c'
_cod_database_code 2221939
_cod_database_fobs_code 2221939

loop_
_symmetry_equiv_pos_as_xyz
'x, y, z'
'-x, y+1/2, -z+1/2'
'-x, -y, -z'
'x, -y-1/2, z-1/2'

loop_
_atom_site_type_symbol
_atom_site_label
_atom_site_fract_x
_atom_site_fract_y
_atom_site_fract_z
_atom_site_U_iso_or_equiv
_atom_site_adp_type
_atom_site_calc_flag
_atom_site_refinement_flags
_atom_site_occupancy
_atom_site_disorder_assembly
_atom_site_disorder_group
Br Br2 0.315314(16) 0.36346(4) 0.36641(5) 0.07035(13) Uani d . 1 . .
Br Br1 0.538072(18) 0.69050(5) 1.27120(5) 0.08477(16) Uani d . 1 . .
S S2 -0.04123(4) 0.26135(7) 0.39188(10) 0.05003(18) Uani d . 1 . .
S S1 0.21328(4) 0.52885(7) 0.75427(10) 0.05230(19) Uani d . 1 . .
N N2 -0.03383(11) 0.4881(2) 0.2688(3) 0.0473(6) Uani d . 1 . .
H H2A -0.0119 0.5515 0.2367 0.057 Uiso calc R 1 . .
H H2B -0.0780 0.4916 0.2623 0.057 Uiso calc R 1 . .
C C1 0.23831(13) 0.6495(2) 0.8875(3) 0.0412(6) Uani d . 1 . .
C C9 0.07643(12) 0.3842(2) 0.3369(3) 0.0342(5) Uani d . 1 . .
C C12 0.21855(13) 0.3743(3) 0.3549(3) 0.0429(6) Uani d . 1 . .
C C10 0.10919(14) 0.4633(2) 0.2364(4) 0.0459(6) Uani d . 1 . .
H H10A 0.0831 0.5200 0.1618 0.055 Uiso calc R 1 . .
C C14 0.11668(14) 0.3004(3) 0.4448(3) 0.0474(7) Uani d . 1 . .
H H14A 0.0956 0.2466 0.5131 0.057 Uiso calc R 1 . .
C C5 0.44606(15) 0.6804(3) 1.1491(4) 0.0558(8) Uani d . 1 . .
C C8 0.00020(13) 0.3859(2) 0.3280(3) 0.0370(5) Uani d . 1 . .
C C13 0.18748(14) 0.2945(3) 0.4535(4) 0.0515(7) Uani d . 1 . .
H H13A 0.2137 0.2366 0.5260 0.062 Uiso calc R 1 . .
C C11 0.18020(15) 0.4589(3) 0.2457(4) 0.0498(7) Uani d . 1 . .
H H11A 0.2018 0.5127 0.1785 0.060 Uiso calc R 1 . .
N N1 0.19425(12) 0.7375(2) 0.9174(3) 0.0554(6) Uani d . 1 . .
H H1A 0.2082 0.7985 0.9867 0.067 Uiso calc R 1 . .
H H1B 0.1517 0.7338 0.8675 0.067 Uiso calc R 1 . .
C C2 0.31088(13) 0.6623(2) 0.9781(3) 0.0408(6) Uani d . 1 . .
C C6 0.40650(16) 0.7873(3) 1.1197(4) 0.0622(8) Uani d . 1 . .
H H6A 0.4250 0.8654 1.1563 0.075 Uiso calc R 1 . .
C C3 0.35274(15) 0.5562(3) 1.0060(4) 0.0549(7) Uani d . 1 . .
H H3A 0.3351 0.4783 0.9659 0.066 Uiso calc R 1 . .
C C7 0.33903(15) 0.7780(3) 1.0352(4) 0.0540(7) Uani d . 1 . .
H H7A 0.3119 0.8502 1.0162 0.065 Uiso calc R 1 . .
C C4 0.42000(16) 0.5644(3) 1.0919(4) 0.0639(9) Uani d . 1 . .
H H4A 0.4475 0.4926 1.1110 0.077 Uiso calc R 1 . .

loop_
_atom_site_aniso_label
_atom_site_aniso_U_11
_atom_site_aniso_U_22
_atom_site_aniso_U_33
_atom_site_aniso_U_12
_atom_site_aniso_U_13
_atom_site_aniso_U_23
Br2 0.03962(17) 0.0895(3) 0.0834(3) 0.00005(15) 0.01476(15) 0.00159(19)
Br1 0.04511(19) 0.1196(4) 0.0842(3) -0.00878(19) -0.00386(16) -0.0108(2)
S2 0.0434(4) 0.0390(4) 0.0685(5) -0.0063(3) 0.0120(3) 0.0056(3)
S1 0.0465(4) 0.0459(4) 0.0626(5) -0.0022(3) 0.0043(3) -0.0081(3)
N2 0.0398(12) 0.0358(12) 0.0667(15) 0.0016(9) 0.0101(11) 0.0030(11)
C1 0.0427(14) 0.0402(14) 0.0415(14) 0.0002(11) 0.0096(11) 0.0055(11)
C9 0.0400(13) 0.0271(12) 0.0358(13) -0.0022(10) 0.0076(10) -0.0035(10)
C12 0.0405(14) 0.0435(15) 0.0448(15) -0.0022(12) 0.0078(11) -0.0071(12)
C10 0.0485(15) 0.0347(14) 0.0566(17) 0.0078(12) 0.0150(12) 0.0086(12)
C14 0.0444(15) 0.0515(17) 0.0459(15) -0.0021(12) 0.0067(12) 0.0152(13)
C5 0.0392(15) 0.078(2) 0.0497(17) -0.0057(15) 0.0057(12) -0.0030(15)
C8 0.0428(13) 0.0305(13) 0.0375(13) -0.0018(10) 0.0065(10) -0.0057(10)
C13 0.0420(15) 0.0607(18) 0.0499(16) 0.0040(13) 0.0023(12) 0.0138(14)
C11 0.0552(17) 0.0372(15) 0.0628(18) -0.0003(13) 0.0261(14) 0.0071(13)
N1 0.0442(13) 0.0528(15) 0.0659(16) 0.0090(11) 0.0004(11) -0.0115(12)
C2 0.0395(13) 0.0418(15) 0.0420(14) 0.0003(11) 0.0099(11) 0.0036(11)
C6 0.0509(18) 0.063(2) 0.072(2) -0.0100(15) 0.0088(15) -0.0202(17)
C3 0.0483(16) 0.0439(16) 0.069(2) -0.0015(13) 0.0022(14) 0.0035(14)
C7 0.0518(17) 0.0471(17) 0.0633(19) -0.0007(13) 0.0108(14) -0.0083(14)
C4 0.0477(17) 0.058(2) 0.082(2) 0.0054(15) 0.0008(15) 0.0080(17)

loop_
_atom_type_symbol
_atom_type_description
_atom_type_scat_dispersion_real
_atom_type_scat_dispersion_imag
_atom_type_scat_source
C C 0.0033 0.0016 'International Tables Vol C Tables 4.2.6.8 and 6.1.1.4'
H H 0.0000 0.0000 'International Tables Vol C Tables 4.2.6.8 and 6.1.1.4'
N N 0.0061 0.0033 'International Tables Vol C Tables 4.2.6.8 and 6.1.1.4'
S S 0.1246 0.1234 'International Tables Vol C Tables 4.2.6.8 and 6.1.1.4'
Br Br -0.2901 2.4595 'International Tables Vol C Tables 4.2.6.8 and 6.1.1.4'

loop_
_geom_angle_atom_site_label_1
_geom_angle_atom_site_label_2
_geom_angle_atom_site_label_3
_geom_angle_site_symmetry_1
_geom_angle_site_symmetry_3
_geom_angle
_geom_angle_publ_flag
C8 N2 H2A . . 120.0 ?
C8 N2 H2B . . 120.0 ?
H2A N2 H2B . . 120.0 ?
N1 C1 C2 . . 116.9(2) ?
N1 C1 S1 . . 121.5(2) ?
C2 C1 S1 . . 121.58(19) ?
C14 C9 C10 . . 118.0(2) ?
C14 C9 C8 . . 120.0(2) ?
C10 C9 C8 . . 122.0(2) ?
C13 C12 C11 . . 120.8(3) ?
C13 C12 Br2 . . 118.7(2) ?
C11 C12 Br2 . . 120.4(2) ?
C11 C10 C9 . . 120.8(2) ?
C11 C10 H10A . . 119.6 ?
C9 C10 H10A . . 119.6 ?
C9 C14 C13 . . 121.5(2) ?
C9 C14 H14A . . 119.2 ?
C13 C14 H14A . . 119.2 ?
C6 C5 C4 . . 121.1(3) ?
C6 C5 Br1 . . 120.0(2) ?
C4 C5 Br1 . . 118.9(2) ?
N2 C8 C9 . . 118.1(2) ?
N2 C8 S2 . . 120.9(2) ?
C9 C8 S2 . . 120.96(18) ?
C12 C13 C14 . . 119.3(3) ?
C12 C13 H13A . . 120.3 ?
C14 C13 H13A . . 120.3 ?
C12 C11 C10 . . 119.5(3) ?
C12 C11 H11A . . 120.3 ?
C10 C11 H11A . . 120.3 ?
C1 N1 H1A . . 120.0 ?
C1 N1 H1B . . 120.0 ?
H1A N1 H1B . . 120.0 ?
C3 C2 C7 . . 118.3(3) ?
C3 C2 C1 . . 119.6(2) ?
C7 C2 C1 . . 122.1(2) ?
C5 C6 C7 . . 119.3(3) ?
C5 C6 H6A . . 120.3 ?
C7 C6 H6A . . 120.3 ?
C4 C3 C2 . . 121.1(3) ?
C4 C3 H3A . . 119.4 ?
C2 C3 H3A . . 119.4 ?
C6 C7 C2 . . 121.0(3) ?
C6 C7 H7A . . 119.5 ?
C2 C7 H7A . . 119.5 ?
C3 C4 C5 . . 119.1(3) ?
C3 C4 H4A . . 120.5 ?
C5 C4 H4A . . 120.5 ?

loop_
_geom_bond_atom_site_label_1
_geom_bond_atom_site_label_2
_geom_bond_site_symmetry_2
_geom_bond_distance
_geom_bond_publ_flag
Br2 C12 . 1.890(3) ?
Br1 C5 . 1.896(3) ?
S2 C8 . 1.675(3) ?
S1 C1 . 1.674(3) ?
N2 C8 . 1.316(3) ?
N2 H2A . 0.8600 ?
N2 H2B . 0.8600 ?
C1 N1 . 1.322(3) ?
C1 C2 . 1.484(4) ?
C9 C14 . 1.380(3) ?
C9 C10 . 1.388(3) ?
C9 C8 . 1.486(3) ?
C12 C13 . 1.364(4) ?
C12 C11 . 1.373(4) ?
C10 C11 . 1.384(4) ?
C10 H10A . 0.9300 ?
C14 C13 . 1.381(4) ?
C14 H14A . 0.9300 ?
C5 C6 . 1.371(5) ?
C5 C4 . 1.379(5) ?
C13 H13A . 0.9300 ?
C11 H11A . 0.9300 ?
N1 H1A . 0.8600 ?
N1 H1B . 0.8600 ?
C2 C3 . 1.388(4) ?
C2 C7 . 1.389(4) ?
C6 C7 . 1.378(4) ?
C6 H6A . 0.9300 ?
C3 C4 . 1.377(4) ?
C3 H3A . 0.9300 ?
C7 H7A . 0.9300 ?
C4 H4A . 0.9300 ?

loop_
_geom_hbond_atom_site_label_D
_geom_hbond_atom_site_label_H
_geom_hbond_atom_site_label_A
_geom_hbond_site_symmetry_A
_geom_hbond_distance_DH
_geom_hbond_distance_HA
_geom_hbond_distance_DA
_geom_hbond_angle_DHA
N2 H2A S2 2 0.86 2.73 3.583(2) 172.4
N2 H2B S1 3_566 0.86 2.65 3.500(2) 172.8
N1 H1A S1 4_576 0.86 2.78 3.605(3) 160.4
N1 H1B S2 3_566 0.86 2.71 3.523(2) 158.4

loop_
_geom_torsion_atom_site_label_1
_geom_torsion_atom_site_label_2
_geom_torsion_atom_site_label_3
_geom_torsion_atom_site_label_4
_geom_torsion_site_symmetry_1
_geom_torsion_site_symmetry_2
_geom_torsion_site_symmetry_3
_geom_torsion_site_symmetry_4
_geom_torsion
_geom_torsion_publ_flag
C3 C1 C2 S1 . . . . 23.6(3) ?
C14 C8 C9 S2 . . . . 20.5(3) ?
